data_7159442
loop_
_publ_author_name
'Saejong, Peerawat'
'Rojas, Juan J.'
'Denis, Camille'
'White, Andrew J. P.'
'Voisin-Chiret, Anne Sophie'
'Choi, Chulho'
'Bull, James A.'

_publ_section_title
;
 Synthesis of oxetane and azetidine ethers as ester isosteres by
 Br&#xf8;nsted acid catalysed alkylation of alcohols with 3-aryl-oxetanols
 and 3-aryl-azetidinols.
;
_journal_issue 27
_journal_name_full 'Organic &amp; biomolecular chemistry'
_journal_page_first 5553
_journal_page_last 5559
_journal_paper_doi 10.1039/d3ob00731f
_journal_volume 21
_journal_year 2023
_chemical_formula_moiety 'C19 H22 O3'
_chemical_formula_sum 'C19 H22 O3'
_chemical_formula_weight 298.36
_space_group_crystal_system triclinic
_space_group_IT_number 2
_space_group_name_Hall '-P 1'
_space_group_name_H-M_alt 'P -1'
_atom_sites_solution_hydrogens geom
_audit_creation_method SHELXL-2018/3
_audit_update_record
;
2023-03-22 deposited with the CCDC.	2023-06-15 downloaded from the CCDC.
;
_cell_angle_alpha 71.098(12)
_cell_angle_beta 81.271(11)
_cell_angle_gamma 71.101(12)
_cell_formula_units_Z 2
_cell_length_a 8.3025(12)
_cell_length_b 9.7428(13)
_cell_length_c 10.8769(13)
_cell_measurement_reflns_used 1108
_cell_measurement_temperature 173(2)
_cell_measurement_theta_max 72.0840
_cell_measurement_theta_min 4.2980
_cell_volume 786.4(2)
_computing_cell_refinement 'CrysAlisPro, Rigaku OD'
_computing_data_collection 'CrysAlisPro, Rigaku OD'
_computing_data_reduction 'CrysAlisPro, Rigaku OD'
_computing_molecular_graphics 'Bruker SHELXTL'
_computing_publication_material 'CIFTAB-2014 (Sheldrick, 2017)'
_computing_structure_refinement 'SHELXL-2018/3 (Sheldrick, 2018)'
_computing_structure_solution 'SHELXS-2014 (Sheldrick, 2017)'
_diffrn_ambient_temperature 173(2)
_diffrn_detector_area_resol_mean 10.4115
_diffrn_measured_fraction_theta_full 0.976
_diffrn_measured_fraction_theta_max 0.932
_diffrn_measurement_device_type 'Agilent Xcalibur PX Ultra A'
_diffrn_measurement_method 'omega scans'
_diffrn_radiation_type CuK\a
_diffrn_radiation_wavelength 1.54184
_diffrn_reflns_av_R_equivalents 0.0437
_diffrn_reflns_av_unetI/netI 0.0746
_diffrn_reflns_Laue_measured_fraction_full 0.976
_diffrn_reflns_Laue_measured_fraction_max 0.932
_diffrn_reflns_limit_h_max 4
_diffrn_reflns_limit_h_min -10
_diffrn_reflns_limit_k_max 9
_diffrn_reflns_limit_k_min -11
_diffrn_reflns_limit_l_max 13
_diffrn_reflns_limit_l_min -13
_diffrn_reflns_number 4305
_diffrn_reflns_point_group_measured_fraction_full 0.976
_diffrn_reflns_point_group_measured_fraction_max 0.932
_diffrn_reflns_theta_full 67.684
_diffrn_reflns_theta_max 73.570
_diffrn_reflns_theta_min 4.302
_diffrn_source 'Enhance Ultra (Cu) X-ray Source'
_exptl_absorpt_coefficient_mu 0.670
_exptl_absorpt_correction_T_max 0.975
_exptl_absorpt_correction_T_min 0.894
_exptl_absorpt_correction_type analytical
_exptl_absorpt_process_details
; 
CrysAlisPro 1.171.38.46 (Rigaku Oxford Diffraction, 2015) 
Analytical numeric absorption correction using a multifaceted crystal 
model based on expressions derived by R.C. Clark & J.S. Reid. 
(Clark, R. C. & Reid, J. S. (1995). Acta Cryst. A51, 887-897) 
Empirical absorption correction using spherical harmonics, 
implemented in SCALE3 ABSPACK scaling algorithm. 
;
_exptl_crystal_colour Colourless
_exptl_crystal_density_diffrn 1.260
_exptl_crystal_description shards
_exptl_crystal_F_000 320
_exptl_crystal_size_max 0.326
_exptl_crystal_size_mid 0.175
_exptl_crystal_size_min 0.037
_refine_diff_density_max 0.196
_refine_diff_density_min -0.230
_refine_diff_density_rms 0.048
_refine_ls_extinction_coef 0.0035(7)
_refine_ls_extinction_expression Fc^*^=kFc[1+0.001xFc^2^\l^3^/sin(2\q)]^-1/4^
_refine_ls_extinction_method 'SHELXL-2018/3 (Sheldrick 2018)'
_refine_ls_goodness_of_fit_ref 1.035
_refine_ls_hydrogen_treatment constr
_refine_ls_matrix_type full
_refine_ls_number_parameters 201
_refine_ls_number_reflns 2953
_refine_ls_number_restraints 0
_refine_ls_restrained_S_all 1.035
_refine_ls_R_factor_all 0.0897
_refine_ls_R_factor_gt 0.0500
_refine_ls_shift/su_max 0.000
_refine_ls_shift/su_mean 0.000
_refine_ls_structure_factor_coef Fsqd
_refine_ls_weighting_details 'w=1/[\s^2^(Fo^2^)+(0.0403P)^2^+0.0962P] where P=(Fo^2^+2Fc^2^)/3'
_refine_ls_weighting_scheme calc
_refine_ls_wR_factor_gt 0.1105
_refine_ls_wR_factor_ref 0.1385
_reflns_Friedel_coverage 0.000
_reflns_number_gt 1892
_reflns_number_total 2953
_reflns_threshold_expression 'I > 2\s(I)'
_cod_data_source_file d3ob00731f2.cif
_cod_data_source_block 2a
_cod_depositor_comments 'Adding full bibliography for 7159442--7159443.cif.'
_cod_database_code 7159442
_shelx_shelxl_version_number 2018/3
_shelx_space_group_comment
; 
The symmetry employed for this shelxl refinement is uniquely defined 
by the following loop, which should always be used as a source of 
symmetry information in preference to the above space-group names. 
They are only intended as comments. 
;

loop_
_space_group_symop_operation_xyz
'x, y, z'
'-x, -y, -z'

loop_
_atom_site_label
_atom_site_type_symbol
_atom_site_fract_x
_atom_site_fract_y
_atom_site_fract_z
_atom_site_U_iso_or_equiv
_atom_site_adp_type
_atom_site_occupancy
_atom_site_site_symmetry_order
_atom_site_calc_flag
_atom_site_refinement_flags_posn
_atom_site_refinement_flags_adp
_atom_site_refinement_flags_occupancy
_atom_site_disorder_assembly
_atom_site_disorder_group
C1 C 0.6362(3) 0.1997(3) 0.2094(2) 0.0279(5) Uani 1 1 d . . . . .
C2 C 0.7007(3) 0.0746(3) 0.1416(3) 0.0350(6) Uani 1 1 d . . . . .
H2A H 0.793962 -0.012762 0.186446 0.042 Uiso 1 1 calc R U . . .
H2B H 0.608721 0.039641 0.125185 0.042 Uiso 1 1 calc R U . . .
O3 O 0.7594(3) 0.1754(2) 0.02666(19) 0.0489(5) Uani 1 1 d . . . . .
C4 C 0.7126(3) 0.2959(3) 0.0864(2) 0.0344(6) Uani 1 1 d . . . . .
H4A H 0.627250 0.388417 0.038508 0.041 Uiso 1 1 calc R U . . .
H4B H 0.811760 0.321252 0.103388 0.041 Uiso 1 1 calc R U . . .
O5 O 0.4530(2) 0.24551(19) 0.21278(17) 0.0308(4) Uani 1 1 d . . . . .
C6 C 0.3749(3) 0.3823(3) 0.2488(3) 0.0319(5) Uani 1 1 d . . . . .
H6A H 0.425793 0.462780 0.194766 0.038 Uiso 1 1 calc R U . . .
H6B H 0.393341 0.364315 0.341274 0.038 Uiso 1 1 calc R U . . .
C7 C 0.1859(3) 0.4310(3) 0.2282(3) 0.0321(5) Uani 1 1 d . . . . .
H7A H 0.134495 0.353729 0.288141 0.039 Uiso 1 1 calc R U . . .
H7B H 0.169204 0.437826 0.137966 0.039 Uiso 1 1 calc R U . . .
C8 C 0.0959(3) 0.5846(3) 0.2522(3) 0.0331(6) Uani 1 1 d . . . . .
H8A H 0.118907 0.579222 0.340593 0.040 Uiso 1 1 calc R U . . .
H8B H 0.143414 0.662669 0.188909 0.040 Uiso 1 1 calc R U . . .
C9 C -0.0948(3) 0.6321(3) 0.2397(2) 0.0292(5) Uani 1 1 d . . . . .
C10 C -0.1635(3) 0.6598(3) 0.1221(3) 0.0348(6) Uani 1 1 d . . . . .
H10A H -0.089295 0.651270 0.047590 0.042 Uiso 1 1 calc R U . . .
C11 C -0.3384(3) 0.6997(3) 0.1113(3) 0.0402(6) Uani 1 1 d . . . . .
H11A H -0.382697 0.718504 0.029885 0.048 Uiso 1 1 calc R U . . .
C12 C -0.4480(3) 0.7120(3) 0.2192(3) 0.0409(7) Uani 1 1 d . . . . .
H12A H -0.567587 0.737525 0.212681 0.049 Uiso 1 1 calc R U . . .
C13 C -0.3819(3) 0.6867(3) 0.3367(3) 0.0430(7) Uani 1 1 d . . . . .
H13A H -0.456570 0.696113 0.410804 0.052 Uiso 1 1 calc R U . . .
C14 C -0.2070(3) 0.6475(3) 0.3469(3) 0.0340(6) Uani 1 1 d . . . . .
H14A H -0.163283 0.631093 0.427920 0.041 Uiso 1 1 calc R U . . .
C15 C 0.7044(3) 0.1689(3) 0.3394(2) 0.0278(5) Uani 1 1 d . . . . .
C16 C 0.7742(3) 0.2673(3) 0.3663(2) 0.0321(6) Uani 1 1 d . . . . .
H16A H 0.783247 0.356513 0.299919 0.039 Uiso 1 1 calc R U . . .
C17 C 0.8303(3) 0.2373(3) 0.4876(3) 0.0343(6) Uani 1 1 d . . . . .
H17A H 0.879245 0.305203 0.503492 0.041 Uiso 1 1 calc R U . . .
C18 C 0.8161(3) 0.1090(3) 0.5871(2) 0.0299(5) Uani 1 1 d . . . . .
C19 C 0.7454(3) 0.0096(3) 0.5627(2) 0.0314(5) Uani 1 1 d . . . . .
H19A H 0.733631 -0.078106 0.629941 0.038 Uiso 1 1 calc R U . . .
C20 C 0.6917(3) 0.0398(3) 0.4385(2) 0.0317(5) Uani 1 1 d . . . . .
H20A H 0.645745 -0.029366 0.421483 0.038 Uiso 1 1 calc R U . . .
O21 O 0.8715(2) 0.0913(2) 0.70479(17) 0.0374(4) Uani 1 1 d . . . . .
C22 C 0.8502(3) -0.0352(3) 0.8108(2) 0.0393(6) Uani 1 1 d . . . . .
H22A H 0.894656 -0.034736 0.889040 0.059 Uiso 1 1 calc R U . . .
H22B H 0.912427 -0.129563 0.789425 0.059 Uiso 1 1 calc R U . . .
H22C H 0.728757 -0.028088 0.826556 0.059 Uiso 1 1 calc R U . . .

loop_
_atom_site_aniso_label
_atom_site_aniso_U_11
_atom_site_aniso_U_22
_atom_site_aniso_U_33
_atom_site_aniso_U_23
_atom_site_aniso_U_13
_atom_site_aniso_U_12
C1 0.0229(11) 0.0272(12) 0.0322(13) -0.0078(10) -0.0033(9) -0.0058(9)
C2 0.0332(13) 0.0351(14) 0.0363(14) -0.0133(11) -0.0021(10) -0.0065(10)
O3 0.0632(13) 0.0478(12) 0.0360(11) -0.0186(9) 0.0105(9) -0.0162(10)
C4 0.0363(14) 0.0337(14) 0.0297(13) -0.0055(11) -0.0021(10) -0.0095(10)
O5 0.0253(8) 0.0302(9) 0.0369(9) -0.0127(8) -0.0033(7) -0.0045(7)
C6 0.0285(12) 0.0322(13) 0.0349(13) -0.0125(11) -0.0025(10) -0.0055(10)
C7 0.0294(12) 0.0313(13) 0.0360(13) -0.0119(11) -0.0026(10) -0.0072(10)
C8 0.0299(13) 0.0353(14) 0.0374(14) -0.0156(11) -0.0029(10) -0.0083(10)
C9 0.0278(12) 0.0247(12) 0.0356(13) -0.0100(10) -0.0052(10) -0.0054(9)
C10 0.0346(13) 0.0343(14) 0.0331(13) -0.0098(11) -0.0043(10) -0.0056(10)
C11 0.0407(15) 0.0353(15) 0.0441(15) -0.0124(12) -0.0139(12) -0.0047(11)
C12 0.0282(13) 0.0343(15) 0.0613(18) -0.0184(13) -0.0040(12) -0.0056(10)
C13 0.0345(14) 0.0414(16) 0.0506(17) -0.0185(14) 0.0066(12) -0.0070(11)
C14 0.0337(13) 0.0324(14) 0.0335(13) -0.0117(11) -0.0001(10) -0.0053(10)
C15 0.0233(11) 0.0275(12) 0.0313(12) -0.0090(10) -0.0001(9) -0.0062(9)
C16 0.0347(13) 0.0279(13) 0.0323(13) -0.0072(10) 0.0017(10) -0.0105(10)
C17 0.0391(14) 0.0342(14) 0.0360(13) -0.0126(11) -0.0019(11) -0.0168(11)
C18 0.0266(12) 0.0312(13) 0.0289(12) -0.0098(10) -0.0008(9) -0.0040(9)
C19 0.0299(12) 0.0269(12) 0.0323(13) -0.0020(10) -0.0038(10) -0.0074(10)
C20 0.0330(13) 0.0282(13) 0.0352(13) -0.0081(11) -0.0056(10) -0.0101(10)
O21 0.0400(10) 0.0435(11) 0.0300(9) -0.0110(8) -0.0039(7) -0.0130(8)
C22 0.0438(15) 0.0390(15) 0.0298(13) -0.0074(11) -0.0060(11) -0.0061(11)

loop_
_atom_type_symbol
_atom_type_description
_atom_type_scat_dispersion_real
_atom_type_scat_dispersion_imag
_atom_type_scat_source
C C 0.0181 0.0091 'International Tables Vol C Tables 4.2.6.8 and 6.1.1.4'
H H 0.0000 0.0000 'International Tables Vol C Tables 4.2.6.8 and 6.1.1.4'
O O 0.0492 0.0322 'International Tables Vol C Tables 4.2.6.8 and 6.1.1.4'

loop_
_geom_angle_atom_site_label_1
_geom_angle_atom_site_label_2
_geom_angle_atom_site_label_3
_geom_angle
_geom_angle_site_symmetry_1
_geom_angle_site_symmetry_3
_geom_angle_publ_flag
O5 C1 C15 112.67(19) . . ?
O5 C1 C2 107.30(19) . . ?
C15 C1 C2 118.0(2) . . ?
O5 C1 C4 112.1(2) . . ?
C15 C1 C4 118.9(2) . . ?
C2 C1 C4 84.67(19) . . ?
O3 C2 C1 91.70(19) . . ?
C4 O3 C2 91.85(18) . . ?
O3 C4 C1 91.59(19) . . ?
C6 O5 C1 113.59(18) . . ?
O5 C6 C7 108.2(2) . . ?
C6 C7 C8 111.4(2) . . ?
C9 C8 C7 112.5(2) . . ?
C10 C9 C14 118.0(2) . . ?
C10 C9 C8 121.3(2) . . ?
C14 C9 C8 120.7(2) . . ?
C11 C10 C9 121.4(2) . . ?
C12 C11 C10 119.9(3) . . ?
C13 C12 C11 119.4(3) . . ?
C12 C13 C14 120.4(3) . . ?
C13 C14 C9 120.8(3) . . ?
C20 C15 C16 118.3(2) . . ?
C20 C15 C1 118.9(2) . . ?
C16 C15 C1 122.8(2) . . ?
C17 C16 C15 121.0(2) . . ?
C16 C17 C18 120.8(2) . . ?
O21 C18 C17 116.4(2) . . ?
O21 C18 C19 124.4(2) . . ?
C17 C18 C19 119.2(2) . . ?
C18 C19 C20 119.5(2) . . ?
C15 C20 C19 121.2(2) . . ?
C18 O21 C22 117.6(2) . . ?

loop_
_geom_bond_atom_site_label_1
_geom_bond_atom_site_label_2
_geom_bond_distance
_geom_bond_site_symmetry_2
_geom_bond_publ_flag
C1 O5 1.438(3) . ?
C1 C15 1.506(3) . ?
C1 C2 1.535(4) . ?
C1 C4 1.545(3) . ?
C2 O3 1.447(3) . ?
O3 C4 1.440(3) . ?
O5 C6 1.433(3) . ?
C6 C7 1.514(3) . ?
C7 C8 1.528(3) . ?
C8 C9 1.513(3) . ?
C9 C10 1.390(4) . ?
C9 C14 1.393(3) . ?
C10 C11 1.389(4) . ?
C11 C12 1.385(4) . ?
C12 C13 1.384(4) . ?
C13 C14 1.389(4) . ?
C15 C20 1.389(3) . ?
C15 C16 1.390(3) . ?
C16 C17 1.375(4) . ?
C17 C18 1.388(4) . ?
C18 O21 1.365(3) . ?
C18 C19 1.392(4) . ?
C19 C20 1.396(4) . ?
O21 C22 1.427(3) . ?
